data_1517914
loop_
_publ_author_name
'Selig, Philipp'
'Raven, William'

_publ_section_title
;
 A Convenient Allenoate-Based Synthesis of 2-Quinolin-2-yl Malonates and
 \b-Ketoesters
;
_journal_issue 19
_journal_name_full 'Organic letters'
_journal_page_first 5192
_journal_page_last 5195
_journal_paper_doi 10.1021/ol502554e
_journal_volume 16
_journal_year 2014
_chemical_formula_moiety 'C24 H25 N O3'
_chemical_formula_sum 'C24 H25 N O3'
_chemical_formula_weight 375.45
_chemical_name_common
;
 ethyl 2-(3-isopropylquinolin-2-yl)-2-methyl-3-oxo-3-phenylpropanoate
;
_space_group_crystal_system monoclinic
_space_group_IT_number 14
_space_group_name_Hall '-P 2ybc'
_space_group_name_H-M_alt 'P 1 21/c 1'
_symmetry_space_group_name_Hall '-P 2ybc'
_symmetry_space_group_name_H-M 'P 1 21/c 1'
_atom_sites_solution_hydrogens difmap
_audit_creation_method SHELXL-2013
_cell_angle_alpha 90
_cell_angle_beta 91.073(2)
_cell_angle_gamma 90
_cell_formula_units_Z 4
_cell_length_a 7.9543(8)
_cell_length_b 14.7777(15)
_cell_length_c 16.5747(17)
_cell_measurement_temperature 100(2)
_cell_measurement_theta_max 26.64
_cell_measurement_theta_min 2
_cell_volume 1948.0(3)
_computing_cell_refinement SMART
_computing_data_collection 'SMART (Bruker, 2001)'
_computing_data_reduction 'SAINT (Bruker, 1999)'
_computing_molecular_graphics 'PLATON (Spek, 2003)'
_computing_publication_material 'SHELXL2013 (Sheldrick, 2013)'
_computing_structure_refinement 'SHELXL2013 (Sheldrick, 2013)'
_computing_structure_solution 'SHELXS2013 (Sheldrick, 2013)'
_diffrn_ambient_temperature 100(2)
_diffrn_measured_fraction_theta_full 0.999
_diffrn_measured_fraction_theta_max 0.998
_diffrn_measurement_device_type 'CCD are detector'
_diffrn_measurement_method '\w scans'
_diffrn_radiation_type MoK\a
_diffrn_radiation_wavelength 0.71073
_diffrn_reflns_av_R_equivalents 0.0610
_diffrn_reflns_av_unetI/netI 0.0451
_diffrn_reflns_Laue_measured_fraction_full 0.999
_diffrn_reflns_Laue_measured_fraction_max 0.998
_diffrn_reflns_limit_h_max 10
_diffrn_reflns_limit_h_min -10
_diffrn_reflns_limit_k_max 18
_diffrn_reflns_limit_k_min -18
_diffrn_reflns_limit_l_max 20
_diffrn_reflns_limit_l_min -20
_diffrn_reflns_number 22710
_diffrn_reflns_point_group_measured_fraction_full 0.999
_diffrn_reflns_point_group_measured_fraction_max 0.998
_diffrn_reflns_theta_full 25.242
_diffrn_reflns_theta_max 26.634
_diffrn_reflns_theta_min 2.458
_diffrn_source microsource
_exptl_absorpt_coefficient_mu 0.084
_exptl_absorpt_correction_T_max 0.7454
_exptl_absorpt_correction_T_min 0.6878
_exptl_absorpt_correction_type multi-scan
_exptl_absorpt_process_details SADABS
_exptl_crystal_colour colourless
_exptl_crystal_density_diffrn 1.280
_exptl_crystal_description block
_exptl_crystal_F_000 800
_exptl_crystal_size_max 0.21
_exptl_crystal_size_mid 0.13
_exptl_crystal_size_min 0.10
_refine_diff_density_max 0.238
_refine_diff_density_min -0.180
_refine_diff_density_rms 0.042
_refine_ls_extinction_method none
_refine_ls_goodness_of_fit_ref 1.052
_refine_ls_hydrogen_treatment refall
_refine_ls_matrix_type full
_refine_ls_number_parameters 353
_refine_ls_number_reflns 4074
_refine_ls_number_restraints 0
_refine_ls_restrained_S_all 1.052
_refine_ls_R_factor_all 0.0671
_refine_ls_R_factor_gt 0.0426
_refine_ls_shift/su_max 0.000
_refine_ls_shift/su_mean 0.000
_refine_ls_structure_factor_coef Fsqd
_refine_ls_weighting_details
;
 w=1/[\s^2^(Fo^2^)+(0.0359P)^2^+0.6318P]
 where P=(Fo^2^+2Fc^2^)/3
;
_refine_ls_weighting_scheme calc
_refine_ls_wR_factor_gt 0.0913
_refine_ls_wR_factor_ref 0.1023
_reflns_Friedel_coverage 0.000
_reflns_number_gt 3005
_reflns_number_total 4074
_reflns_threshold_expression 'I > 2\s(I)'
_cod_data_source_file ol502554e_si_004.cif
_cod_data_source_block 15e
_cod_database_code 1517914
_shelx_space_group_comment
;
The symmetry employed for this shelxl refinement is uniquely defined
by the following loop, which should always be used as a source of
symmetry information in preference to the above space-group names.
They are only intended as comments.
;
_shelxl_version_number 2013-2

loop_
_space_group_symop_operation_xyz
'x, y, z'
'-x, y+1/2, -z+1/2'
'-x, -y, -z'
'x, -y-1/2, z-1/2'

loop_
_atom_site_label
_atom_site_type_symbol
_atom_site_fract_x
_atom_site_fract_y
_atom_site_fract_z
_atom_site_U_iso_or_equiv
_atom_site_adp_type
_atom_site_occupancy
_atom_site_site_symmetry_order
_atom_site_calc_flag
O1 O 0.04872(15) 0.66815(8) 0.12792(7) 0.0243(3) Uani 1 1 d
O2 O 0.48489(15) 0.63311(8) 0.29827(7) 0.0277(3) Uani 1 1 d
O3 O 0.47877(14) 0.70345(8) 0.17812(7) 0.0234(3) Uani 1 1 d
N1 N 0.00514(17) 0.62094(9) 0.31843(8) 0.0204(3) Uani 1 1 d
C1 C 0.2983(3) 0.86496(12) 0.44714(12) 0.0282(4) Uani 1 1 d
H1A H 0.400(3) 0.9025(14) 0.4510(11) 0.038(6) Uiso 1 1 d
H1B H 0.250(2) 0.8589(13) 0.5011(12) 0.034(5) Uiso 1 1 d
H1C H 0.215(2) 0.8961(13) 0.4095(12) 0.033(5) Uiso 1 1 d
C2 C 0.4773(2) 0.72676(13) 0.47054(12) 0.0263(4) Uani 1 1 d
H2A H 0.580(2) 0.7668(12) 0.4773(10) 0.025(5) Uiso 1 1 d
H2B H 0.431(2) 0.7195(13) 0.5252(12) 0.036(5) Uiso 1 1 d
H2C H 0.512(2) 0.6676(13) 0.4499(11) 0.027(5) Uiso 1 1 d
C3 C 0.3472(2) 0.77198(11) 0.41421(10) 0.0216(4) Uani 1 1 d
H3A H 0.404(2) 0.7795(11) 0.3626(11) 0.020(4) Uiso 1 1 d
C4 C 0.1938(2) 0.71142(11) 0.40233(10) 0.0202(4) Uani 1 1 d
C5 C 0.0994(2) 0.68978(11) 0.46841(11) 0.0223(4) Uani 1 1 d
H5A H 0.129(2) 0.7136(12) 0.5214(11) 0.028(5) Uiso 1 1 d
C6 C -0.0390(2) 0.62996(11) 0.46275(10) 0.0210(4) Uani 1 1 d
C7 C -0.1290(2) 0.59902(12) 0.53060(11) 0.0248(4) Uani 1 1 d
H7A H -0.096(2) 0.6223(13) 0.5829(12) 0.037(6) Uiso 1 1 d
C8 C -0.2520(2) 0.53541(12) 0.52089(11) 0.0271(4) Uani 1 1 d
H8A H -0.311(2) 0.5105(13) 0.5663(12) 0.037(6) Uiso 1 1 d
C9 C -0.2936(2) 0.50156(12) 0.44336(11) 0.0265(4) Uani 1 1 d
H9A H -0.378(2) 0.4553(13) 0.4387(11) 0.029(5) Uiso 1 1 d
C10 C -0.2122(2) 0.53188(11) 0.37669(11) 0.0234(4) Uani 1 1 d
H10A H -0.239(2) 0.5087(12) 0.3215(11) 0.027(5) Uiso 1 1 d
C11 C -0.0817(2) 0.59606(11) 0.38539(10) 0.0206(4) Uani 1 1 d
C12 C 0.1387(2) 0.67408(11) 0.32697(10) 0.0190(4) Uani 1 1 d
C13 C 0.2210(2) 0.69509(11) 0.24610(10) 0.0203(4) Uani 1 1 d
C14 C 0.1877(2) 0.79489(12) 0.22331(11) 0.0227(4) Uani 1 1 d
H14A H 0.243(2) 0.8350(13) 0.2630(12) 0.033(5) Uiso 1 1 d
H14B H 0.062(2) 0.8053(11) 0.2226(10) 0.020(4) Uiso 1 1 d
H14C H 0.232(2) 0.8094(12) 0.1701(11) 0.027(5) Uiso 1 1 d
C15 C 0.1372(2) 0.63339(11) 0.17954(10) 0.0203(4) Uani 1 1 d
C16 C 0.1756(2) 0.53362(11) 0.17581(10) 0.0211(4) Uani 1 1 d
C17 C 0.2478(2) 0.48429(12) 0.23904(11) 0.0261(4) Uani 1 1 d
H17A H 0.276(2) 0.5118(13) 0.2888(11) 0.029(5) Uiso 1 1 d
C18 C 0.2778(2) 0.39209(12) 0.23078(12) 0.0292(4) Uani 1 1 d
H18A H 0.330(2) 0.3586(13) 0.2766(12) 0.036(5) Uiso 1 1 d
C19 C 0.2354(2) 0.34830(13) 0.15946(12) 0.0301(4) Uani 1 1 d
H19A H 0.253(2) 0.2842(14) 0.1544(12) 0.037(6) Uiso 1 1 d
C20 C 0.1648(2) 0.39649(12) 0.09587(12) 0.0279(4) Uani 1 1 d
H20A H 0.133(2) 0.3653(14) 0.0460(12) 0.040(6) Uiso 1 1 d
C21 C 0.1342(2) 0.48869(12) 0.10430(11) 0.0252(4) Uani 1 1 d
H21A H 0.085(2) 0.5229(12) 0.0615(11) 0.026(5) Uiso 1 1 d
C22 C 0.4093(2) 0.67351(11) 0.24646(10) 0.0199(4) Uani 1 1 d
C23 C 0.6533(2) 0.67566(13) 0.16543(12) 0.0261(4) Uani 1 1 d
H23A H 0.718(2) 0.6805(13) 0.2172(12) 0.033(5) Uiso 1 1 d
H23B H 0.697(2) 0.7230(12) 0.1269(11) 0.023(5) Uiso 1 1 d
C24 C 0.6591(3) 0.58127(13) 0.13165(13) 0.0301(4) Uani 1 1 d
H24A H 0.777(3) 0.5616(12) 0.1207(11) 0.030(5) Uiso 1 1 d
H24B H 0.595(3) 0.5772(14) 0.0785(13) 0.041(6) Uiso 1 1 d
H24C H 0.614(3) 0.5384(14) 0.1709(12) 0.036(6) Uiso 1 1 d

loop_
_atom_site_aniso_label
_atom_site_aniso_U_11
_atom_site_aniso_U_22
_atom_site_aniso_U_33
_atom_site_aniso_U_23
_atom_site_aniso_U_13
_atom_site_aniso_U_12
O1 0.0253(7) 0.0263(7) 0.0215(7) 0.0038(5) -0.0011(5) 0.0006(5)
O2 0.0295(7) 0.0323(7) 0.0215(7) 0.0022(5) -0.0002(5) 0.0095(6)
O3 0.0206(6) 0.0252(6) 0.0243(6) 0.0013(5) 0.0041(5) 0.0014(5)
N1 0.0218(7) 0.0187(7) 0.0207(7) 0.0009(6) 0.0020(6) 0.0031(6)
C1 0.0354(11) 0.0209(9) 0.0285(11) -0.0022(8) 0.0027(9) 0.0002(8)
C2 0.0274(10) 0.0269(10) 0.0246(10) 0.0003(8) -0.0023(8) -0.0015(8)
C3 0.0263(9) 0.0186(9) 0.0200(9) 0.0000(7) 0.0023(7) -0.0003(7)
C4 0.0226(9) 0.0153(8) 0.0227(9) 0.0019(7) 0.0007(7) 0.0038(7)
C5 0.0275(10) 0.0193(9) 0.0201(9) -0.0002(7) 0.0010(7) 0.0045(7)
C6 0.0226(9) 0.0200(9) 0.0204(9) 0.0027(7) 0.0025(7) 0.0056(7)
C7 0.0259(10) 0.0273(10) 0.0212(10) 0.0046(8) 0.0021(8) 0.0058(7)
C8 0.0235(10) 0.0300(10) 0.0281(10) 0.0119(8) 0.0048(8) 0.0050(8)
C9 0.0208(9) 0.0240(9) 0.0346(11) 0.0076(8) 0.0009(8) 0.0009(7)
C10 0.0235(9) 0.0204(9) 0.0263(10) 0.0041(7) 0.0001(8) 0.0041(7)
C11 0.0211(9) 0.0177(8) 0.0230(9) 0.0040(7) 0.0019(7) 0.0061(7)
C12 0.0210(9) 0.0148(8) 0.0212(9) 0.0033(7) 0.0008(7) 0.0035(6)
C13 0.0225(9) 0.0192(8) 0.0191(9) 0.0005(7) 0.0020(7) 0.0010(7)
C14 0.0268(10) 0.0201(9) 0.0213(9) 0.0029(7) 0.0017(8) 0.0015(7)
C15 0.0190(8) 0.0249(9) 0.0173(8) 0.0021(7) 0.0041(7) -0.0014(7)
C16 0.0198(9) 0.0218(9) 0.0220(9) 0.0009(7) 0.0040(7) -0.0015(7)
C17 0.0313(10) 0.0239(9) 0.0232(10) 0.0010(8) 0.0026(8) 0.0021(8)
C18 0.0343(11) 0.0237(10) 0.0297(11) 0.0053(8) 0.0057(8) 0.0047(8)
C19 0.0324(11) 0.0204(10) 0.0380(11) -0.0022(8) 0.0102(9) -0.0012(8)
C20 0.0286(10) 0.0262(10) 0.0291(11) -0.0065(8) 0.0050(8) -0.0049(8)
C21 0.0251(10) 0.0253(9) 0.0254(10) 0.0013(8) 0.0027(8) -0.0034(7)
C22 0.0236(9) 0.0172(8) 0.0190(9) -0.0020(7) 0.0002(7) 0.0010(7)
C23 0.0200(9) 0.0281(10) 0.0303(11) -0.0029(8) 0.0041(8) 0.0003(7)
C24 0.0268(11) 0.0298(11) 0.0340(12) -0.0063(9) 0.0052(9) 0.0013(8)

loop_
_atom_type_symbol
_atom_type_description
_atom_type_scat_dispersion_real
_atom_type_scat_dispersion_imag
_atom_type_scat_source
C C 0.0033 0.0016 'International Tables Vol C Tables 4.2.6.8 and 6.1.1.4'
H H 0.0000 0.0000 'International Tables Vol C Tables 4.2.6.8 and 6.1.1.4'
N N 0.0061 0.0033 'International Tables Vol C Tables 4.2.6.8 and 6.1.1.4'
O O 0.0106 0.0060 'International Tables Vol C Tables 4.2.6.8 and 6.1.1.4'

loop_
_geom_angle_atom_site_label_1
_geom_angle_atom_site_label_2
_geom_angle_atom_site_label_3
_geom_angle
C22 O3 C23 115.72(13)
C12 N1 C11 119.20(14)
C3 C1 H1A 108.4(12)
C3 C1 H1B 110.3(11)
H1A C1 H1B 109.1(16)
C3 C1 H1C 110.8(11)
H1A C1 H1C 108.3(16)
H1B C1 H1C 109.8(15)
C3 C2 H2A 110.3(10)
C3 C2 H2B 110.2(11)
H2A C2 H2B 106.0(15)
C3 C2 H2C 111.4(11)
H2A C2 H2C 109.3(14)
H2B C2 H2C 109.4(15)
C4 C3 C1 111.40(15)
C4 C3 C2 110.64(14)
C1 C3 C2 110.31(15)
C4 C3 H3A 109.7(10)
C1 C3 H3A 109.4(10)
C2 C3 H3A 105.2(10)
C5 C4 C12 116.32(16)
C5 C4 C3 118.76(15)
C12 C4 C3 124.92(15)
C4 C5 C6 121.87(16)
C4 C5 H5A 120.5(11)
C6 C5 H5A 117.6(11)
C11 C6 C5 117.11(15)
C11 C6 C7 119.28(16)
C5 C6 C7 123.51(16)
C8 C7 C6 119.96(17)
C8 C7 H7A 122.1(12)
C6 C7 H7A 117.9(12)
C7 C8 C9 120.45(17)
C7 C8 H8A 122.0(12)
C9 C8 H8A 117.5(12)
C10 C9 C8 120.85(18)
C10 C9 H9A 120.6(11)
C8 C9 H9A 118.5(11)
C9 C10 C11 119.76(17)
C9 C10 H10A 122.3(11)
C11 C10 H10A 117.9(11)
N1 C11 C10 118.62(15)
N1 C11 C6 121.66(15)
C10 C11 C6 119.66(15)
N1 C12 C4 123.67(15)
N1 C12 C13 112.35(14)
C4 C12 C13 123.89(15)
C22 C13 C12 112.80(13)
C22 C13 C14 111.29(14)
C12 C13 C14 109.45(13)
C22 C13 C15 106.49(13)
C12 C13 C15 108.31(13)
C14 C13 C15 108.32(14)
C13 C14 H14A 109.8(11)
C13 C14 H14B 108.2(9)
H14A C14 H14B 110.4(15)
C13 C14 H14C 111.5(11)
H14A C14 H14C 107.7(15)
H14B C14 H14C 109.3(14)
O1 C15 C16 120.08(15)
O1 C15 C13 118.88(15)
C16 C15 C13 120.89(14)
C17 C16 C21 118.61(16)
C17 C16 C15 124.23(16)
C21 C16 C15 117.16(15)
C18 C17 C16 120.55(18)
C18 C17 H17A 118.0(11)
C16 C17 H17A 121.4(11)
C19 C18 C17 120.19(18)
C19 C18 H18A 120.9(11)
C17 C18 H18A 118.9(11)
C20 C19 C18 119.95(18)
C20 C19 H19A 120.0(12)
C18 C19 H19A 120.0(12)
C19 C20 C21 119.81(18)
C19 C20 H20A 119.9(12)
C21 C20 H20A 120.2(12)
C20 C21 C16 120.89(18)
C20 C21 H21A 121.1(11)
C16 C21 H21A 118.0(11)
O2 C22 O3 123.96(15)
O2 C22 C13 125.75(15)
O3 C22 C13 110.24(13)
O3 C23 C24 110.42(15)
O3 C23 H23A 109.3(11)
C24 C23 H23A 111.7(11)
O3 C23 H23B 103.4(10)
C24 C23 H23B 113.2(10)
H23A C23 H23B 108.5(15)
C23 C24 H24A 111.8(11)
C23 C24 H24B 111.2(12)
H24A C24 H24B 106.4(16)
C23 C24 H24C 109.8(11)
H24A C24 H24C 106.6(16)
H24B C24 H24C 110.9(17)

loop_
_geom_bond_atom_site_label_1
_geom_bond_atom_site_label_2
_geom_bond_distance
O1 C15 1.212(2)
O2 C22 1.199(2)
O3 C22 1.345(2)
O3 C23 1.466(2)
N1 C12 1.327(2)
N1 C11 1.368(2)
C1 C3 1.531(2)
C1 H1A 0.98(2)
C1 H1B 0.98(2)
C1 H1C 1.01(2)
C2 C3 1.534(2)
C2 H2A 1.014(18)
C2 H2B 0.99(2)
C2 H2C 0.980(19)
C3 C4 1.523(2)
C3 H3A 0.982(18)
C4 C5 1.377(2)
C4 C12 1.427(2)
C5 C6 1.414(2)
C5 H5A 0.971(19)
C6 C11 1.412(2)
C6 C7 1.420(2)
C7 C8 1.364(3)
C7 H7A 0.96(2)
C8 C9 1.413(3)
C8 H8A 0.97(2)
C9 C10 1.367(2)
C9 H9A 0.959(19)
C10 C11 1.412(2)
C10 H10A 0.996(18)
C12 C13 1.534(2)
C13 C22 1.531(2)
C13 C14 1.544(2)
C13 C15 1.570(2)
C14 H14A 0.98(2)
C14 H14B 1.014(18)
C14 H14C 0.982(18)
C15 C16 1.507(2)
C16 C17 1.392(2)
C16 C21 1.393(2)
C17 C18 1.391(2)
C17 H17A 0.943(19)
C18 C19 1.384(3)
C18 H18A 0.99(2)
C19 C20 1.383(3)
C19 H19A 0.96(2)
C20 C21 1.392(2)
C20 H20A 0.98(2)
C21 H21A 0.950(19)
C23 C24 1.504(3)
C23 H23A 0.994(19)
C23 H23B 1.012(18)
C24 H24A 1.00(2)
C24 H24B 1.01(2)
C24 H24C 0.98(2)
